data_2202091
loop_
_publ_author_name
'Ch\;eci\'nska, Lilianna'
'Ma\/lecka, Magdalena'
'Ochocki, Justyn'
'Aranowska, Katarzyna'

_publ_section_title
;
 <i>cis</i>-Dichlorobis(diethyl
 2-pyridylmethylphosphonate-\k<i>N</i>)platinum(II) hemihydrate,
 <i>cis</i>-[PtCl~2~(2-pmpe)~2~]&#x00B7;0.5H~2~O
;
_journal_issue 6
_journal_name_full 'Acta Crystallographica Section E'
_journal_page_first m350
_journal_page_last m352
_journal_paper_doi 10.1107/S160053680301002X
_journal_volume 59
_journal_year 2003
_chemical_formula_iupac '[Pt Cl2 (C10 H16 N O3 P)2], 0.5H2 O'
_chemical_formula_moiety 'C20 H32 Cl2 N2 O6 P2 Pt, H O0.50'
_chemical_formula_sum 'C20 H33 Cl2 N2 O6.5 P2 Pt'
_chemical_formula_weight 733.40
_chemical_name_systematic ?
_space_group_IT_number 15
_symmetry_cell_setting monoclinic
_symmetry_space_group_name_Hall '-C 2yc'
_symmetry_space_group_name_H-M 'C 1 2/c 1'
_atom_sites_solution_hydrogens geom
_atom_sites_solution_primary direct
_atom_sites_solution_secondary difmap
_audit_creation_method SHELXL-97
_cell_angle_alpha 90.00
_cell_angle_beta 105.343(5)
_cell_angle_gamma 90.00
_cell_formula_units_Z 8
_cell_length_a 25.6017(13)
_cell_length_b 9.5475(4)
_cell_length_c 23.6965(16)
_cell_measurement_reflns_used 7015
_cell_measurement_temperature 293(2)
_cell_measurement_theta_max 22.2
_cell_measurement_theta_min 1.6
_cell_volume 5585.7(5)
_computing_cell_refinement CrysAlisCCD
_computing_data_collection 'CrysAlisCCD (UNIL IC and Kuma Diffraction Instruments, 2001)'
_computing_data_reduction 'CrysAlisRED (UNIL IC and Kuma Diffraction Instruments, 2001)'
_computing_molecular_graphics 'PLATON (Spek, 1998)'
_computing_publication_material 'PARST97 (Nardelli, 1996)'
_computing_structure_refinement 'SHELXL97 (Sheldrick, 1997)'
_computing_structure_solution 'SHELXS97 (Sheldrick, 1997)'
_diffrn_ambient_temperature 293(2)
_diffrn_measured_fraction_theta_full 0.998
_diffrn_measured_fraction_theta_max 0.998
_diffrn_measurement_device_type 'Kuma KM4CCD'
_diffrn_measurement_method \w
_diffrn_radiation_monochromator graphite
_diffrn_radiation_source 'CX-Mo12x0.4-S Seifert Mo tube'
_diffrn_radiation_type MoK\a
_diffrn_radiation_wavelength 0.71073
_diffrn_reflns_av_R_equivalents 0.0985
_diffrn_reflns_av_sigmaI/netI 0.0538
_diffrn_reflns_limit_h_max 30
_diffrn_reflns_limit_h_min -30
_diffrn_reflns_limit_k_max 11
_diffrn_reflns_limit_k_min -11
_diffrn_reflns_limit_l_max 28
_diffrn_reflns_limit_l_min -23
_diffrn_reflns_number 29455
_diffrn_reflns_theta_full 25.00
_diffrn_reflns_theta_max 25.00
_diffrn_reflns_theta_min 3.03
_diffrn_standards_decay_% None
_exptl_absorpt_coefficient_mu 5.368
_exptl_absorpt_correction_T_max 0.505
_exptl_absorpt_correction_T_min 0.063
_exptl_absorpt_correction_type numerical
_exptl_absorpt_process_details '(X-RED; Stoe & Cie, 1999)'
_exptl_crystal_colour Yellow
_exptl_crystal_density_diffrn 1.744
_exptl_crystal_density_meas ?
_exptl_crystal_density_method 'not measured'
_exptl_crystal_description Plate
_exptl_crystal_F_000 2888
_exptl_crystal_size_max 0.5
_exptl_crystal_size_mid 0.3
_exptl_crystal_size_min 0.1
_refine_diff_density_max 1.334
_refine_diff_density_min -1.540
_refine_ls_extinction_method none
_refine_ls_goodness_of_fit_ref 1.015
_refine_ls_hydrogen_treatment mixed
_refine_ls_matrix_type full
_refine_ls_number_parameters 333
_refine_ls_number_reflns 4909
_refine_ls_number_restraints 41
_refine_ls_restrained_S_all 1.014
_refine_ls_R_factor_all 0.0520
_refine_ls_R_factor_gt 0.0362
_refine_ls_shift/su_max 0.001
_refine_ls_shift/su_mean 0.000
_refine_ls_structure_factor_coef Fsqd
_refine_ls_weighting_details 'calc w = 1/[\s^2^(Fo^2^)+(0.0429P)^2^] where P = (Fo^2^+2Fc^2^)/3'
_refine_ls_weighting_scheme calc
_refine_ls_wR_factor_gt 0.0816
_refine_ls_wR_factor_ref 0.0891
_reflns_number_gt 3852
_reflns_number_total 4909
_reflns_threshold_expression I>2\s(I)
_cod_data_source_file na6232.cif
_cod_data_source_block I
_cod_depositor_comments
;
The following automatic conversions were performed:
'_symmetry_cell_setting' value 'Monoclinic' changed to 'monoclinic'
according to '/home/saulius/struct/CIF-dictionaries/cif_core.dic'
dictionary named 'cif_core.dic' version 2.4.1 from 2010-06-29.

Automatic conversion script
Id: cif_fix_enum 1527 2010-12-29 10:47:43Z saulius 

The following automatic conversions were performed:

'_symmetry_cell_setting' value 'Monoclinic' changed to 'monoclinic'
according to /home/saulius/struct/CIF-dictionaries/cif_core.dic
dictionary named 'cif_core.dic' version 2.4.1 from 2010-06-29.

Automatic conversion script
Id: cif_fix_values 1715 2011-07-08 13:25:40Z adriana 

The following automatic conversions were performed:

'_exptl_crystal_density_meas' value 'not measured' was changed to '?'
- the value is perceived as not measured.

Automatic conversion script
Id: cif_fix_values 3008 2015-01-20 13:52:24Z robertas 
;
_cod_original_sg_symbol_H-M 'C 2/c'
_cod_original_formula_sum 'C20 H33 Cl2 N2 O6.50 P2 Pt'
_cod_database_code 2202091
_cod_database_fobs_code 2202091

loop_
_symmetry_equiv_pos_as_xyz
'x, y, z'
'-x, y, -z+1/2'
'x+1/2, y+1/2, z'
'-x+1/2, y+1/2, -z+1/2'
'-x, -y, -z'
'x, -y, z-1/2'
'-x+1/2, -y+1/2, -z'
'x+1/2, -y+1/2, z-1/2'

loop_
_atom_site_label
_atom_site_fract_x
_atom_site_fract_y
_atom_site_fract_z
_atom_site_U_iso_or_equiv
_atom_site_adp_type
_atom_site_calc_flag
_atom_site_refinement_flags
_atom_site_occupancy
_atom_site_disorder_assembly
_atom_site_disorder_group
_atom_site_type_symbol
Pt1 0.215520(9) 0.35552(2) 0.073931(9) 0.04371(10) Uani d . 1 . . Pt
Cl1 0.25073(7) 0.14718(16) 0.11412(8) 0.0632(4) Uani d . 1 . . Cl
Cl2 0.29047(7) 0.47539(18) 0.12544(7) 0.0643(4) Uani d . 1 . . Cl
N1 0.1493(2) 0.2490(5) 0.0272(2) 0.0457(12) Uani d . 1 . . N
C6 0.1446(3) 0.2344(7) -0.0307(3) 0.0554(16) Uani d . 1 . . C
H6 0.1706 0.2748 -0.0465 0.067 Uiso calc R 1 . . H
C5 0.1026(3) 0.1618(7) -0.0669(3) 0.069(2) Uani d . 1 . . C
H5 0.0994 0.1559 -0.1068 0.083 Uiso calc R 1 . . H
C4 0.0656(3) 0.0982(9) -0.0430(4) 0.085(3) Uani d . 1 . . C
H4 0.0375 0.0459 -0.0665 0.103 Uiso calc R 1 . . H
C3 0.0699(3) 0.1113(8) 0.0143(3) 0.076(2) Uani d . 1 . . C
H3 0.0440 0.0701 0.0302 0.091 Uiso calc R 1 . . H
C2 0.1125(3) 0.1858(6) 0.0502(3) 0.0519(16) Uani d . 1 . . C
C1 0.1193(3) 0.1957(7) 0.1152(3) 0.0526(16) Uani d . 1 . . C
H1A 0.1464 0.2666 0.1308 0.063 Uiso calc R 1 . . H
H1B 0.1334 0.1070 0.1327 0.063 Uiso calc R 1 . . H
P1 0.06003(8) 0.23641(18) 0.13831(8) 0.0596(5) Uani d . 1 . . P
O1 0.0157(2) 0.1378(5) 0.1215(3) 0.0863(17) Uani d . 1 . . O
O2 0.0816(2) 0.2576(5) 0.2059(2) 0.0740(14) Uani d . 1 . . O
C20 0.0921(6) 0.1366(11) 0.2434(4) 0.132(4) Uani d D 1 . . C
H20A 0.1277 0.0992 0.2451 0.158 Uiso calc R 1 . . H
H20B 0.0655 0.0644 0.2280 0.158 Uiso calc R 1 . . H
C21 0.0892(5) 0.1783(13) 0.3033(4) 0.147(5) Uani d D 1 . . C
H21A 0.1197 0.2364 0.3212 0.220 Uiso calc R 1 . . H
H21B 0.0897 0.0960 0.3267 0.220 Uiso calc R 1 . . H
H21C 0.0563 0.2293 0.3006 0.220 Uiso calc R 1 . . H
O3 0.0473(2) 0.3888(5) 0.1149(2) 0.0705(13) Uani d . 1 A . O
C30 -0.0009(4) 0.4617(12) 0.1183(5) 0.123(4) Uani d D 1 . . C
H30A 0.0086 0.5378 0.1463 0.147 Uiso calc PR 0.55(5) A 1 H
H30B -0.0247 0.3981 0.1317 0.147 Uiso calc PR 0.55(5) A 1 H
H30C 0.0062 0.5616 0.1207 0.147 Uiso calc PR 0.45(5) A 2 H
H30D -0.0104 0.4336 0.1537 0.147 Uiso calc PR 0.45(5) A 2 H
C31A -0.0295(13) 0.519(4) 0.0594(7) 0.151(12) Uani d PDU 0.55(5) A 1 C
H31A -0.0098 0.5978 0.0506 0.227 Uiso calc PR 0.55(5) A 1 H
H31B -0.0654 0.5477 0.0595 0.227 Uiso calc PR 0.55(5) A 1 H
H31C -0.0317 0.4476 0.0303 0.227 Uiso calc PR 0.55(5) A 1 H
C31B -0.0477(10) 0.432(5) 0.0664(13) 0.144(15) Uani d PDU 0.45(5) A 2 C
H31D -0.0364 0.4442 0.0312 0.216 Uiso calc PR 0.45(5) A 2 H
H31E -0.0767 0.4961 0.0663 0.216 Uiso calc PR 0.45(5) A 2 H
H31F -0.0599 0.3379 0.0686 0.216 Uiso calc PR 0.45(5) A 2 H
N2 0.1876(2) 0.5411(5) 0.0350(2) 0.0474(12) Uani d . 1 . . N
C7 0.1999(3) 0.5679(7) -0.0162(3) 0.0639(18) Uani d . 1 . . C
H7 0.2176 0.4997 -0.0322 0.077 Uiso calc R 1 . . H
C8 0.1868(4) 0.6927(9) -0.0450(3) 0.085(2) Uani d . 1 . . C
H8 0.1955 0.7095 -0.0801 0.102 Uiso calc R 1 . . H
C9 0.1607(4) 0.7916(10) -0.0213(4) 0.105(3) Uani d . 1 . . C
H9 0.1518 0.8776 -0.0397 0.126 Uiso calc R 1 . . H
C10 0.1478(4) 0.7640(8) 0.0295(4) 0.088(3) Uani d . 1 . . C
H10 0.1292 0.8308 0.0453 0.106 Uiso calc R 1 . . H
C11 0.1617(3) 0.6390(6) 0.0578(3) 0.0560(16) Uani d . 1 . . C
C12 0.1487(3) 0.6010(7) 0.1143(3) 0.0636(19) Uani d . 1 . . C
H12A 0.1789 0.5473 0.1376 0.076 Uiso calc R 1 . . H
H12B 0.1175 0.5392 0.1048 0.076 Uiso calc R 1 . . H
P2 0.13488(9) 0.73807(19) 0.15893(9) 0.0715(6) Uani d . 1 B . P
O4 0.0879(3) 0.8234(7) 0.1316(3) 0.134(3) Uani d . 1 . . O
O5 0.1807(4) 0.8424(7) 0.1759(4) 0.132(3) Uani d . 1 . . O
C50A 0.2269(10) 0.776(3) 0.2105(18) 0.181(9) Uani d PDU 0.68(5) B 1 C
H50A 0.2420 0.7142 0.1863 0.217 Uiso calc PR 0.68(5) B 1 H
H50B 0.2171 0.7193 0.2402 0.217 Uiso calc PR 0.68(5) B 1 H
C50B 0.242(2) 0.811(6) 0.1825(18) 0.158(12) Uani d PDU 0.32(5) B 2 C
H50C 0.2488 0.7113 0.1848 0.189 Uiso calc PR 0.32(5) B 2 H
H50D 0.2537 0.8506 0.1504 0.189 Uiso calc PR 0.32(5) B 2 H
C51 0.2682(7) 0.8826(15) 0.2392(6) 0.181(5) Uani d DU 1 . . C
H51A 0.2608 0.9694 0.2181 0.272 Uiso calc PR 0.68(5) B 1 H
H51B 0.3037 0.8501 0.2390 0.272 Uiso calc PR 0.68(5) B 1 H
H51C 0.2667 0.8968 0.2788 0.272 Uiso calc PR 0.68(5) B 1 H
H51D 0.2581 0.9797 0.2367 0.272 Uiso calc PR 0.32(5) B 2 H
H51E 0.3069 0.8751 0.2467 0.272 Uiso calc PR 0.32(5) B 2 H
H51F 0.2568 0.8389 0.2704 0.272 Uiso calc PR 0.32(5) B 2 H
O6 0.1296(3) 0.6503(5) 0.2123(3) 0.097(2) Uani d . 1 . . O
C60 0.1133(5) 0.7112(9) 0.2608(4) 0.128(4) Uani d D 1 B . C
H60A 0.0834 0.7754 0.2466 0.153 Uiso calc R 1 . . H
H60B 0.1433 0.7623 0.2861 0.153 Uiso calc R 1 . . H
C61 0.0965(6) 0.5934(12) 0.2938(5) 0.157(5) Uani d D 1 . . C
H61A 0.0775 0.5242 0.2667 0.235 Uiso calc R 1 B . H
H61B 0.0732 0.6287 0.3163 0.235 Uiso calc R 1 . . H
H61C 0.1280 0.5518 0.3196 0.235 Uiso calc R 1 . . H
O7 -0.0050(6) 0.8768(15) 0.1840(5) 0.108(4) Uani d PD 0.50 . . O
H71 0.018(6) 0.805(17) 0.208(8) 0.162 Uiso d PD 0.50 . . H
H72 0.018(6) 0.922(19) 0.163(8) 0.162 Uiso d PD 0.50 . . H

loop_
_atom_site_aniso_label
_atom_site_aniso_U_11
_atom_site_aniso_U_22
_atom_site_aniso_U_33
_atom_site_aniso_U_12
_atom_site_aniso_U_13
_atom_site_aniso_U_23
Pt1 0.04355(16) 0.04300(14) 0.04934(16) 0.00022(11) 0.02065(11) 0.00233(11)
Cl1 0.0660(11) 0.0563(9) 0.0728(11) 0.0170(8) 0.0282(9) 0.0147(8)
Cl2 0.0533(10) 0.0718(11) 0.0671(10) -0.0128(8) 0.0144(8) -0.0010(8)
N1 0.048(3) 0.037(2) 0.057(3) 0.004(2) 0.023(3) 0.003(2)
C6 0.058(4) 0.057(4) 0.055(4) 0.001(3) 0.020(3) 0.000(3)
C5 0.074(5) 0.081(5) 0.053(4) -0.011(4) 0.018(4) -0.014(4)
C4 0.077(6) 0.093(6) 0.092(6) -0.037(5) 0.034(5) -0.036(5)
C3 0.072(5) 0.082(5) 0.083(5) -0.034(4) 0.036(4) -0.023(4)
C2 0.057(4) 0.040(3) 0.067(4) 0.000(3) 0.031(4) -0.002(3)
C1 0.055(4) 0.049(3) 0.063(4) -0.005(3) 0.033(3) 0.001(3)
P1 0.0595(11) 0.0569(10) 0.0737(12) -0.0087(9) 0.0374(10) -0.0083(9)
O1 0.071(3) 0.087(4) 0.120(4) -0.029(3) 0.059(3) -0.026(3)
O2 0.089(4) 0.080(3) 0.065(3) 0.001(3) 0.043(3) 0.000(3)
C20 0.165(12) 0.119(9) 0.127(9) 0.023(7) 0.067(9) 0.029(7)
C21 0.149(11) 0.211(13) 0.092(7) 0.039(9) 0.051(8) 0.035(8)
O3 0.057(3) 0.067(3) 0.094(4) 0.009(2) 0.031(3) 0.005(3)
C30 0.102(8) 0.116(8) 0.167(10) 0.031(7) 0.064(7) -0.013(7)
C31A 0.135(15) 0.149(15) 0.163(14) 0.017(9) 0.029(9) 0.008(9)
C31B 0.131(16) 0.144(17) 0.152(17) 0.010(9) 0.027(9) 0.009(9)
N2 0.053(3) 0.046(3) 0.048(3) -0.004(2) 0.022(3) 0.002(2)
C7 0.080(5) 0.057(4) 0.063(4) 0.001(4) 0.034(4) 0.001(4)
C8 0.120(8) 0.075(5) 0.069(5) 0.005(5) 0.040(5) 0.022(4)
C9 0.156(10) 0.073(5) 0.094(6) 0.035(6) 0.049(7) 0.045(5)
C10 0.129(8) 0.051(4) 0.094(6) 0.018(5) 0.049(6) 0.011(4)
C11 0.063(4) 0.046(3) 0.065(4) 0.001(3) 0.028(4) 0.004(3)
C12 0.080(5) 0.047(3) 0.075(5) 0.000(3) 0.040(4) 0.002(3)
P2 0.0907(15) 0.0499(10) 0.0837(14) -0.0014(10) 0.0406(12) -0.0074(10)
O4 0.164(7) 0.124(5) 0.129(6) 0.086(5) 0.065(5) 0.019(4)
O5 0.168(8) 0.097(5) 0.146(7) -0.027(5) 0.065(6) -0.011(4)
C50A 0.179(10) 0.183(10) 0.183(10) 0.004(5) 0.052(5) 0.007(5)
C50B 0.158(13) 0.156(12) 0.160(12) 0.002(5) 0.044(5) 0.001(5)
C51 0.191(7) 0.180(7) 0.169(7) -0.008(5) 0.041(5) 0.004(5)
O6 0.156(6) 0.066(3) 0.100(4) 0.007(3) 0.087(4) -0.005(3)
C60 0.198(12) 0.093(7) 0.125(8) -0.019(8) 0.100(9) -0.033(6)
C61 0.204(15) 0.177(11) 0.126(9) -0.065(11) 0.107(10) -0.035(9)
O7 0.108(10) 0.127(11) 0.074(8) -0.018(8) -0.001(7) 0.009(7)

loop_
_atom_type_symbol
_atom_type_description
_atom_type_scat_dispersion_real
_atom_type_scat_dispersion_imag
_atom_type_scat_source
C C 0.0033 0.0016 'International Tables Vol C Tables 4.2.6.8 and 6.1.1.4'
H H 0.0000 0.0000 'International Tables Vol C Tables 4.2.6.8 and 6.1.1.4'
N N 0.0061 0.0033 'International Tables Vol C Tables 4.2.6.8 and 6.1.1.4'
O O 0.0106 0.0060 'International Tables Vol C Tables 4.2.6.8 and 6.1.1.4'
P P 0.1023 0.0942 'International Tables Vol C Tables 4.2.6.8 and 6.1.1.4'
Cl Cl 0.1484 0.1585 'International Tables Vol C Tables 4.2.6.8 and 6.1.1.4'
Pt Pt -1.7033 8.3905 'International Tables Vol C Tables 4.2.6.8 and 6.1.1.4'

loop_
_geom_angle_atom_site_label_1
_geom_angle_atom_site_label_2
_geom_angle_atom_site_label_3
_geom_angle
_geom_angle_publ_flag
N1 Pt1 N2 92.65(18) yes
N1 Pt1 Cl1 88.38(13) yes
N2 Pt1 Cl1 176.34(14) yes
N1 Pt1 Cl2 179.22(14) yes
N2 Pt1 Cl2 87.18(14) yes
Cl1 Pt1 Cl2 91.74(6) yes
C2 N1 C6 118.6(5) no
C2 N1 Pt1 125.0(4) no
C6 N1 Pt1 116.2(4) no
N1 C6 C5 122.1(6) no
N1 C6 H6 118.9 no
C5 C6 H6 118.9 no
C4 C5 C6 118.6(7) no
C4 C5 H5 120.7 no
C6 C5 H5 120.7 no
C3 C4 C5 120.0(7) no
C3 C4 H4 120.0 no
C5 C4 H4 120.0 no
C4 C3 C2 120.6(7) no
C4 C3 H3 119.7 no
C2 C3 H3 119.7 no
N1 C2 C3 120.0(6) no
N1 C2 C1 118.8(6) no
C3 C2 C1 121.2(6) no
C2 C1 P1 116.7(5) no
C2 C1 H1A 108.1 no
P1 C1 H1A 108.1 no
C2 C1 H1B 108.1 no
P1 C1 H1B 108.1 no
H1A C1 H1B 107.3 no
O1 P1 O3 115.7(3) yes
O1 P1 O2 114.0(3) yes
O3 P1 O2 103.1(3) yes
O1 P1 C1 116.2(3) yes
O3 P1 C1 102.1(3) yes
O2 P1 C1 104.1(3) yes
C20 O2 P1 119.1(5) no
O2 C20 C21 109.0(8) no
O2 C20 H20A 109.9 no
C21 C20 H20A 109.9 no
O2 C20 H20B 109.9 no
C21 C20 H20B 109.9 no
H20A C20 H20B 108.3 no
C20 C21 H21A 109.5 no
C20 C21 H21B 109.5 no
H21A C21 H21B 109.5 no
C20 C21 H21C 109.5 no
H21A C21 H21C 109.5 no
H21B C21 H21C 109.5 no
C30 O3 P1 122.3(6) no
O3 C30 C31B 112.0(14) no
O3 C30 C31A 109.8(12) no
O3 C30 H30A 109.7 no
C31A C30 H30A 109.7 no
O3 C30 H30B 109.7 no
C31A C30 H30B 109.7 no
H30A C30 H30B 108.2 no
O3 C30 H30C 109.2 no
C31B C30 H30C 109.2 no
O3 C30 H30D 109.2 no
C31B C30 H30D 109.2 no
H30C C30 H30D 107.9 no
C30 C31A H31A 109.5 no
C30 C31A H31B 109.5 no
H31A C31A H31B 109.5 no
C30 C31A H31C 109.5 no
H31A C31A H31C 109.5 no
H31B C31A H31C 109.5 no
C30 C31B H31D 109.5 no
C30 C31B H31E 109.5 no
H31D C31B H31E 109.5 no
C30 C31B H31F 109.5 no
H31D C31B H31F 109.5 no
H31E C31B H31F 109.5 no
C11 N2 C7 119.1(5) no
C11 N2 Pt1 125.1(4) no
C7 N2 Pt1 115.7(4) no
N2 C7 C8 121.7(6) no
N2 C7 H7 119.1 no
C8 C7 H7 119.1 no
C9 C8 C7 118.7(7) no
C9 C8 H8 120.7 no
C7 C8 H8 120.7 no
C10 C9 C8 119.6(7) no
C10 C9 H9 120.2 no
C8 C9 H9 120.2 no
C9 C10 C11 120.7(7) no
C9 C10 H10 119.6 no
C11 C10 H10 119.6 no
N2 C11 C10 120.2(6) no
N2 C11 C12 116.1(5) no
C10 C11 C12 123.7(6) no
C11 C12 P2 118.5(5) no
C11 C12 H12A 107.7 no
P2 C12 H12A 107.7 no
C11 C12 H12B 107.7 no
P2 C12 H12B 107.7 no
H12A C12 H12B 107.1 no
O4 P2 O5 104.0(5) yes
O4 P2 O6 115.1(4) yes
O5 P2 O6 111.6(4) yes
O4 P2 C12 114.8(4) yes
O5 P2 C12 112.5(4) yes
O6 P2 C12 99.3(3) yes
C50A O5 P2 109.4(10) no
P2 O5 C50B 126(2) no
O5 C50A C51 110(2) no
O5 C50A H50A 109.7 no
C51 C50A H50A 109.7 no
O5 C50A H50B 109.7 no
C51 C50A H50B 109.7 no
H50A C50A H50B 108.2 no
C51 C50B O5 102(3) no
C51 C50B H50C 111.3 no
O5 C50B H50C 111.3 no
C51 C50B H50D 111.3 no
O5 C50B H50D 111.3 no
H50C C50B H50D 109.2 no
C50A C51 H51A 109.5 no
C50A C51 H51B 109.5 no
H51A C51 H51B 109.5 no
C50A C51 H51C 109.5 no
H51A C51 H51C 109.5 no
H51B C51 H51C 109.5 no
C50B C51 H51D 109.5 no
C50B C51 H51E 109.5 no
H51D C51 H51E 109.5 no
C50B C51 H51F 109.5 no
H51D C51 H51F 109.5 no
H51E C51 H51F 109.5 no
C60 O6 P2 122.5(5) no
O6 C60 C61 107.2(7) no
O6 C60 H60A 110.3 no
C61 C60 H60A 110.3 no
O6 C60 H60B 110.3 no
C61 C60 H60B 110.3 no
H60A C60 H60B 108.5 no
C60 C61 H61A 109.5 no
C60 C61 H61B 109.5 no
H61A C61 H61B 109.5 no
C60 C61 H61C 109.5 no
H61A C61 H61C 109.5 no
H61B C61 H61C 109.5 no
H71 O7 H72 104(4) no

loop_
_geom_bond_atom_site_label_1
_geom_bond_atom_site_label_2
_geom_bond_site_symmetry_2
_geom_bond_distance
_geom_bond_publ_flag
Pt1 N1 . 2.035(5) yes
Pt1 N2 . 2.038(5) yes
Pt1 Cl1 . 2.2851(15) yes
Pt1 Cl2 . 2.2896(16) yes
N1 C2 . 1.351(7) no
N1 C6 . 1.352(7) no
C6 C5 . 1.373(9) no
C6 H6 . 0.9300 no
C5 C4 . 1.368(10) no
C5 H5 . 0.9300 no
C4 C3 . 1.338(10) no
C4 H4 . 0.9300 no
C3 C2 . 1.389(9) no
C3 H3 . 0.9300 no
C2 C1 . 1.506(8) yes
C1 P1 . 1.786(6) yes
C1 H1A . 0.9700 no
C1 H1B . 0.9700 no
P1 O1 . 1.447(5) yes
P1 O3 . 1.560(5) yes
P1 O2 . 1.562(5) yes
O2 C20 . 1.440(10) no
C20 C21 . 1.495(14) no
C20 H20A . 0.9700 no
C20 H20B . 0.9700 no
C21 H21A . 0.9600 no
C21 H21B . 0.9600 no
C21 H21C . 0.9600 no
O3 C30 . 1.437(9) no
C30 C31B . 1.498(3) no
C30 C31A . 1.498(3) no
C30 H30A . 0.9700 no
C30 H30B . 0.9700 no
C30 H30C . 0.9700 no
C30 H30D . 0.9700 no
C31A H31A . 0.9600 no
C31A H31B . 0.9600 no
C31A H31C . 0.9600 no
C31B H31D . 0.9600 no
C31B H31E . 0.9600 no
C31B H31F . 0.9600 no
N2 C11 . 1.340(7) no
N2 C7 . 1.354(7) no
C7 C8 . 1.370(10) no
C7 H7 . 0.9300 no
C8 C9 . 1.361(11) no
C8 H8 . 0.9300 no
C9 C10 . 1.355(10) no
C9 H9 . 0.9300 no
C10 C11 . 1.370(9) no
C10 H10 . 0.9300 no
C11 C12 . 1.506(9) yes
C12 P2 . 1.776(7) yes
C12 H12A . 0.9700 no
C12 H12B . 0.9700 no
P2 O4 . 1.455(7) yes
P2 O5 . 1.509(8) yes
P2 O6 . 1.554(5) yes
O5 C50A . 1.40(3) no
O5 C50B . 1.56(6) no
C50A C51 . 1.498(3) no
C50A H50A . 0.9700 no
C50A H50B . 0.9700 no
C50B C51 . 1.499(3) no
C50B H50C . 0.9700 no
C50B H50D . 0.9700 no
C51 H51A . 0.9600 no
C51 H51B . 0.9600 no
C51 H51C . 0.9600 no
C51 H51D . 0.9600 no
C51 H51E . 0.9600 no
C51 H51F . 0.9600 no
O6 C60 . 1.443(9) no
C60 C61 . 1.496(16) no
C60 H60A . 0.9700 no
C60 H60B . 0.9700 no
C61 H61A . 0.9600 no
C61 H61B . 0.9600 no
C61 H61C . 0.9600 no
O7 H71 . 0.98(3) no
O7 H72 . 0.97(19) no

loop_
_geom_hbond_atom_site_label_D
_geom_hbond_atom_site_label_H
_geom_hbond_atom_site_label_A
_geom_hbond_site_symmetry_A
_geom_hbond_distance_DH
_geom_hbond_distance_HA
_geom_hbond_distance_DA
_geom_hbond_angle_DHA
_geom_hbond_publ_flag
O7 H72 O1 1_565 0.97(19) 2.28(19) 3.016(15) 132(14) yes
O7 H72 O4 1_555 0.97(19) 2.31(17) 3.002(18) 128(12) yes
C3 H3 O1 1_555 0.93 2.54 3.211(10) 129 yes
C4 H4 O1 5_555 0.93 2.39 3.289(10) 164 yes
C7 H7 Cl1 7_555 0.93 2.69 3.571(7) 159 yes
C10 H10 O4 1_555 0.93 2.54 3.239(12) 132 yes
C12 H12B O3 1_555 0.97 2.36 3.296(9) 162 yes
C20 H20B O7 1_545 0.97 2.56 3.529(18) 178 yes
C60 H60A O7 1_555 0.97 2.55 3.474(17) 160 yes

loop_
_geom_torsion_atom_site_label_1
_geom_torsion_atom_site_label_2
_geom_torsion_atom_site_label_3
_geom_torsion_atom_site_label_4
_geom_torsion
_geom_torsion_publ_flag
N2 Pt1 N1 C2 -115.0(5) no
Cl1 Pt1 N1 C2 68.5(4) no
N2 Pt1 N1 C6 69.3(4) no
Cl1 Pt1 N1 C6 -107.2(4) no
C2 N1 C6 C5 2.4(9) no
Pt1 N1 C6 C5 178.3(5) no
N1 C6 C5 C4 -2.4(11) no
C6 C5 C4 C3 2.1(13) no
C5 C4 C3 C2 -1.8(14) no
C6 N1 C2 C3 -2.0(9) no
Pt1 N1 C2 C3 -177.5(5) no
C6 N1 C2 C1 176.9(5) no
Pt1 N1 C2 C1 1.3(7) no
C4 C3 C2 N1 1.7(12) no
C4 C3 C2 C1 -177.1(7) no
N1 C2 C1 P1 134.7(5) yes
C3 C2 C1 P1 -46.5(8) yes
C2 C1 P1 O1 60.8(6) no
C2 C1 P1 O3 -66.0(5) no
C2 C1 P1 O2 -173.0(4) no
O1 P1 O2 C20 46.9(8) no
O3 P1 O2 C20 173.1(7) no
C1 P1 O2 C20 -80.7(7) no
P1 O2 C20 C21 -156.2(8) no
O1 P1 O3 C30 46.7(7) no
O2 P1 O3 C30 -78.4(7) no
C1 P1 O3 C30 173.8(7) no
P1 O3 C30 C31B -87(2) no
P1 O3 C30 C31A -128(2) no
N1 Pt1 N2 C11 97.8(5) no
Cl2 Pt1 N2 C11 -82.9(5) no
N1 Pt1 N2 C7 -86.4(5) no
Cl2 Pt1 N2 C7 92.8(4) no
C11 N2 C7 C8 0.4(10) no
Pt1 N2 C7 C8 -175.6(6) no
N2 C7 C8 C9 -0.1(13) no
C7 C8 C9 C10 -0.9(15) no
C8 C9 C10 C11 1.4(15) no
C7 N2 C11 C10 0.2(10) no
Pt1 N2 C11 C10 175.7(6) no
C7 N2 C11 C12 179.1(6) no
Pt1 N2 C11 C12 -5.3(8) no
C9 C10 C11 N2 -1.1(13) no
C9 C10 C11 C12 -180.0(8) no
N2 C11 C12 P2 160.1(5) yes
C10 C11 C12 P2 -21.0(10) yes
C11 C12 P2 O4 61.7(7) no
C11 C12 P2 O5 -56.9(8) no
C11 C12 P2 O6 -175.1(6) no
O4 P2 O5 C50A 171(2) no
O6 P2 O5 C50A 47(2) no
C12 P2 O5 C50A -64(2) no
O4 P2 O5 C50B -153(3) no
O6 P2 O5 C50B 82(3) no
C12 P2 O5 C50B -28(3) no
P2 O5 C50A C51 -167(2) no
P2 O5 C50B C51 -134(2) no
O4 P2 O6 C60 -51.3(9) no
O5 P2 O6 C60 66.8(9) no
C12 P2 O6 C60 -174.4(8) no
P2 O6 C60 C61 163.1(8) no
